data_7206804
loop_
_publ_author_name
'Jacobs, Ayesha'
'Nassimbeni, Luigi R.'
'Silwana, Nothemba'
'B\'athori, Nikoletta B.'
'Weber, Edwin'

_publ_section_title
;
 Inclusion of 1,4-bis(diphenylhydroxymethyl)benzene with amides: structure
 and selectivity
;
_journal_issue 23
_journal_name_full CrystEngComm
_journal_page_first 7014
_journal_paper_doi 10.1039/c1ce05647f
_journal_volume 13
_journal_year 2011
_chemical_formula_sum 'C40 H44 N2 O4'
_chemical_formula_weight 616.77
_chemical_name_systematic
;
1, 4-bis (diphenylhydroxymethyl) benzene
dimethylacetamide clathrate
;
_space_group_IT_number 61
_symmetry_cell_setting orthorhombic
_symmetry_space_group_name_Hall '-P 2ac 2ab'
_symmetry_space_group_name_H-M 'P b c a'
_atom_sites_solution_hydrogens geom
_atom_sites_solution_primary direct
_atom_sites_solution_secondary difmap
_audit_creation_method SHELXL-97
_cell_angle_alpha 90.00
_cell_angle_beta 90.00
_cell_angle_gamma 90.00
_cell_formula_units_Z 4
_cell_length_a 11.2630(6)
_cell_length_b 16.4363(8)
_cell_length_c 17.4733(9)
_cell_measurement_reflns_used 4901
_cell_measurement_temperature 173(2)
_cell_measurement_theta_max 30.53
_cell_measurement_theta_min 0.31
_cell_volume 3234.7(3)
_computing_cell_refinement 'SAINT-Plus (Bruker, 2004)'
_computing_data_collection 'APEX2 (Bruker, 2005)'
_computing_data_reduction 'SAINT-Plus and XPREP (Bruker 2004)'
_computing_molecular_graphics 'X-seed (Barbour, 1999)'
_computing_publication_material 'SHELXL-97 (Sheldrick, 1997)'
_computing_structure_refinement 'SHELXL-97 (Sheldrick, 1997)'
_computing_structure_solution 'SHELXS-97 (Sheldrick, 1990)'
_diffrn_ambient_temperature 173(2)
_diffrn_measured_fraction_theta_full 0.990
_diffrn_measured_fraction_theta_max 0.990
_diffrn_measurement_device_type 'Bruker Kappa Duo Apex II diffractometer'
_diffrn_measurement_method '1.2\% \f scans and \w scans'
_diffrn_radiation_monochromator graphite
_diffrn_radiation_source 'fine-focus sealed tube'
_diffrn_radiation_type MoK\a
_diffrn_radiation_wavelength 0.71073
_diffrn_reflns_av_R_equivalents 0.0194
_diffrn_reflns_av_sigmaI/netI 0.0259
_diffrn_reflns_limit_h_max 16
_diffrn_reflns_limit_h_min -6
_diffrn_reflns_limit_k_max 23
_diffrn_reflns_limit_k_min -13
_diffrn_reflns_limit_l_max 24
_diffrn_reflns_limit_l_min -21
_diffrn_reflns_number 12767
_diffrn_reflns_theta_full 30.53
_diffrn_reflns_theta_max 30.53
_diffrn_reflns_theta_min 2.48
_exptl_absorpt_coefficient_mu 0.081
_exptl_absorpt_correction_type none
_exptl_crystal_colour colourless
_exptl_crystal_density_diffrn 1.266
_exptl_crystal_density_meas ?
_exptl_crystal_density_method 'not measured'
_exptl_crystal_description rectangle
_exptl_crystal_F_000 1320
_exptl_crystal_size_max 0.41
_exptl_crystal_size_mid 0.37
_exptl_crystal_size_min 0.25
_refine_diff_density_max 0.340
_refine_diff_density_min -0.221
_refine_diff_density_rms 0.042
_refine_ls_extinction_method none
_refine_ls_goodness_of_fit_ref 1.025
_refine_ls_hydrogen_treatment mixed
_refine_ls_matrix_type full
_refine_ls_number_parameters 273
_refine_ls_number_reflns 4901
_refine_ls_number_restraints 12
_refine_ls_restrained_S_all 1.025
_refine_ls_R_factor_all 0.0630
_refine_ls_R_factor_gt 0.0457
_refine_ls_shift/su_max 0.065
_refine_ls_shift/su_mean 0.002
_refine_ls_structure_factor_coef Fsqd
_refine_ls_weighting_details 'calc w=1/[\s^2^(Fo^2^)+(0.0655P)^2^+0.7170P] where P=(Fo^2^+2Fc^2^)/3'
_refine_ls_weighting_scheme calc
_refine_ls_wR_factor_gt 0.1173
_refine_ls_wR_factor_ref 0.1281
_reflns_number_gt 3766
_reflns_number_total 4901
_reflns_threshold_expression >2sigma(I)
_cod_data_source_file c1ce05647f.txt
_cod_data_source_block c:\H8DMA_a
_cod_depositor_comments
;
The following automatic conversions were performed:

'_symmetry_cell_setting' value 'Orthorhombic' changed to
'orthorhombic' according to
/home/saulius/struct/CIF-dictionaries/cif_core.dic dictionary named
'cif_core.dic' version 2.4.1 from 2010-06-29.

Automatic conversion script
Id: cif_fix_values 1715 2011-07-08 13:25:40Z adriana 

The following automatic conversions were performed:

'_exptl_crystal_density_meas' value 'none' was changed to '?' - the
value is perceived as not measured.

Automatic conversion script
Id: cif_fix_values 3008 2015-01-20 13:52:24Z robertas 
;
_cod_original_sg_symbol_H-M Pbca
_cod_database_code 7206804

loop_
_symmetry_equiv_pos_as_xyz
'x, y, z'
'-x+1/2, -y, z+1/2'
'x+1/2, -y+1/2, -z'
'-x, y+1/2, -z+1/2'
'-x, -y, -z'
'x-1/2, y, -z-1/2'
'-x-1/2, y-1/2, z'
'x, -y-1/2, z-1/2'

loop_
_atom_site_label
_atom_site_type_symbol
_atom_site_fract_x
_atom_site_fract_y
_atom_site_fract_z
_atom_site_U_iso_or_equiv
_atom_site_adp_type
_atom_site_occupancy
_atom_site_symmetry_multiplicity
_atom_site_calc_flag
_atom_site_refinement_flags
_atom_site_disorder_assembly
_atom_site_disorder_group
O1 O 0.21390(7) 0.03867(5) 0.59664(5) 0.02778(18) Uani 1 1 d D . .
C1 C 0.29185(9) -0.03015(6) 0.59913(6) 0.0207(2) Uani 1 1 d . . .
C2 C 0.32159(9) -0.04982(6) 0.68296(6) 0.0220(2) Uani 1 1 d . . .
C3 C 0.41473(10) -0.01004(7) 0.72042(7) 0.0277(2) Uani 1 1 d . . .
H3 H 0.4620 0.0279 0.6930 0.033 Uiso 1 1 calc R . .
C4 C 0.43945(10) -0.02500(8) 0.79710(7) 0.0320(3) Uani 1 1 d . . .
H4 H 0.5039 0.0020 0.8213 0.038 Uiso 1 1 calc R . .
C5 C 0.37014(11) -0.07916(8) 0.83819(7) 0.0323(3) Uani 1 1 d . . .
H5 H 0.3871 -0.0898 0.8905 0.039 Uiso 1 1 calc R . .
C6 C 0.27578(11) -0.11778(8) 0.80239(7) 0.0318(3) Uani 1 1 d . . .
H6 H 0.2273 -0.1544 0.8306 0.038 Uiso 1 1 calc R . .
C7 C 0.25153(10) -0.10330(7) 0.72547(6) 0.0274(2) Uani 1 1 d . . .
H7 H 0.1866 -0.1301 0.7017 0.033 Uiso 1 1 calc R . .
C8 C 0.22666(9) -0.10030(6) 0.55903(6) 0.0218(2) Uani 1 1 d . . .
C9 C 0.27398(10) -0.17864(7) 0.55946(7) 0.0280(2) Uani 1 1 d . . .
H9 H 0.3457 -0.1889 0.5863 0.034 Uiso 1 1 calc R . .
C10 C 0.21772(12) -0.24193(8) 0.52115(8) 0.0341(3) Uani 1 1 d . . .
H10 H 0.2505 -0.2952 0.5224 0.041 Uiso 1 1 calc R . .
C11 C 0.11333(12) -0.22709(8) 0.48097(7) 0.0351(3) Uani 1 1 d . . .
H11 H 0.0748 -0.2701 0.4545 0.042 Uiso 1 1 calc R . .
C12 C 0.06572(11) -0.14960(8) 0.47964(7) 0.0338(3) Uani 1 1 d . . .
H12 H -0.0055 -0.1394 0.4522 0.041 Uiso 1 1 calc R . .
C13 C 0.12203(9) -0.08634(8) 0.51854(6) 0.0272(2) Uani 1 1 d . . .
H13 H 0.0887 -0.0332 0.5174 0.033 Uiso 1 1 calc R . .
C14 C 0.40276(8) -0.01287(6) 0.55004(6) 0.02000(19) Uani 1 1 d . . .
C15 C 0.51018(9) -0.05378(6) 0.56036(6) 0.0223(2) Uani 1 1 d . . .
H15 H 0.5182 -0.0911 0.6016 0.027 Uiso 1 1 calc R . .
C16 C 0.39418(9) 0.04091(6) 0.48865(6) 0.0221(2) Uani 1 1 d . . .
H16 H 0.3219 0.0693 0.4801 0.027 Uiso 1 1 calc R . .
O1G O 0.1617(3) 0.1625(3) 0.68878(19) 0.0542(12) Uani 0.503(3) 1 d PD A 1
C1GA C 0.15252(17) 0.15799(13) 0.77056(13) 0.0293(6) Uani 0.497(3) 1 d PD A 2
C2GA C 0.2064(5) 0.1102(5) 0.8311(4) 0.0355(18) Uani 0.497(3) 1 d PD A 2
H2G1 H 0.1728 0.0552 0.8307 0.053 Uiso 0.497(3) 1 calc PR A 2
H2G2 H 0.1904 0.1360 0.8806 0.053 Uiso 0.497(3) 1 calc PR A 2
H2G3 H 0.2923 0.1072 0.8229 0.053 Uiso 0.497(3) 1 calc PR A 2
N3GA N 0.04946(15) 0.19812(12) 0.78145(11) 0.0300(6) Uani 0.497(3) 1 d PD A 2
C4GA C -0.0030(6) 0.2420(5) 0.7199(4) 0.058(3) Uani 0.503(3) 1 d PD A 1
H4G1 H 0.0156 0.2974 0.7368 0.088 Uiso 0.503(3) 1 calc PR A 1
H4G2 H -0.0759 0.2234 0.7450 0.088 Uiso 0.503(3) 1 calc PR A 1
H4G3 H -0.0143 0.2415 0.6643 0.088 Uiso 0.503(3) 1 calc PR A 1
C5GA C -0.0082(4) 0.2083(3) 0.85503(15) 0.0433(9) Uani 0.497(3) 1 d PD A 2
H5G1 H 0.0269 0.1707 0.8922 0.065 Uiso 0.497(3) 1 calc PR A 2
H5G2 H -0.0932 0.1968 0.8498 0.065 Uiso 0.497(3) 1 calc PR A 2
H5G3 H 0.0027 0.2644 0.8728 0.065 Uiso 0.497(3) 1 calc PR A 2
C1GB C 0.0940(2) 0.18805(13) 0.74002(9) 0.0304(6) Uani 0.503(3) 1 d PD A 1
N2GB N 0.10784(17) 0.16421(12) 0.81332(9) 0.0283(5) Uani 0.503(3) 1 d PD A 1
H1 H 0.2254(9) 0.0771(7) 0.6390(6) 0.058(5) Uiso 1 1 d D . .
O2 O 0.2005(4) 0.1586(3) 0.70614(15) 0.0453(10) Uani 0.497(3) 1 d PD A 2
C17 C 0.2045(7) 0.1126(6) 0.8388(5) 0.051(3) Uani 0.503(3) 1 d PD A 1
H17A H 0.2397 0.0849 0.7946 0.076 Uiso 0.503(3) 1 calc PR A 1
H17B H 0.1741 0.0721 0.8750 0.076 Uiso 0.503(3) 1 calc PR A 1
H17C H 0.2650 0.1460 0.8641 0.076 Uiso 0.503(3) 1 calc PR A 1
C18 C -0.0084(5) 0.2439(4) 0.7211(2) 0.0321(18) Uani 0.497(3) 1 d PD A 2
H18A H 0.0266 0.2292 0.6716 0.048 Uiso 0.497(3) 1 calc PR A 2
H18B H 0.0026 0.3022 0.7301 0.048 Uiso 0.497(3) 1 calc PR A 2
H18C H -0.0934 0.2312 0.7207 0.048 Uiso 0.497(3) 1 calc PR A 2
C19 C 0.0331(4) 0.1939(3) 0.87491(18) 0.0432(9) Uani 0.503(3) 1 d PD A 1
H19A H 0.0315 0.2535 0.8739 0.065 Uiso 0.503(3) 1 calc PR A 1
H19B H 0.0650 0.1754 0.9241 0.065 Uiso 0.503(3) 1 calc PR A 1
H19C H -0.0477 0.1729 0.8684 0.065 Uiso 0.503(3) 1 calc PR A 1

loop_
_atom_site_aniso_label
_atom_site_aniso_U_11
_atom_site_aniso_U_22
_atom_site_aniso_U_33
_atom_site_aniso_U_23
_atom_site_aniso_U_13
_atom_site_aniso_U_12
O1 0.0275(4) 0.0258(4) 0.0301(4) -0.0048(3) -0.0007(3) 0.0080(3)
C1 0.0202(4) 0.0198(4) 0.0221(5) -0.0015(4) 0.0004(3) 0.0014(4)
C2 0.0213(4) 0.0234(5) 0.0212(5) -0.0031(4) 0.0008(4) 0.0010(4)
C3 0.0261(5) 0.0304(5) 0.0266(5) -0.0039(5) 0.0002(4) -0.0050(4)
C4 0.0269(5) 0.0411(7) 0.0279(6) -0.0085(5) -0.0042(4) -0.0007(5)
C5 0.0333(6) 0.0416(7) 0.0219(5) -0.0017(5) -0.0022(4) 0.0053(5)
C6 0.0338(6) 0.0368(6) 0.0250(6) 0.0025(5) 0.0034(4) -0.0018(5)
C7 0.0256(5) 0.0321(6) 0.0244(5) -0.0015(4) 0.0007(4) -0.0044(4)
C8 0.0214(4) 0.0250(5) 0.0191(4) -0.0008(4) 0.0018(3) -0.0035(4)
C9 0.0290(5) 0.0253(5) 0.0298(6) -0.0029(4) -0.0030(4) -0.0015(4)
C10 0.0434(7) 0.0254(6) 0.0335(6) -0.0048(5) -0.0004(5) -0.0065(5)
C11 0.0427(7) 0.0368(6) 0.0260(6) -0.0037(5) -0.0016(5) -0.0168(5)
C12 0.0297(5) 0.0449(7) 0.0268(6) -0.0006(5) -0.0056(4) -0.0097(5)
C13 0.0234(5) 0.0322(6) 0.0258(5) 0.0001(5) -0.0017(4) -0.0022(4)
C14 0.0211(4) 0.0181(4) 0.0208(4) -0.0029(4) 0.0003(3) -0.0015(3)
C15 0.0246(5) 0.0200(5) 0.0223(5) 0.0024(4) 0.0003(4) 0.0014(4)
C16 0.0214(4) 0.0204(5) 0.0246(5) -0.0003(4) -0.0007(4) 0.0025(4)
O1G 0.084(3) 0.0455(16) 0.0333(14) -0.0101(14) 0.0200(17) 0.013(2)
C1GA 0.0360(12) 0.0205(10) 0.0314(13) -0.0062(10) 0.0004(11) -0.0024(9)
C2GA 0.033(3) 0.033(4) 0.041(3) 0.008(2) -0.012(2) 0.010(2)
N3GA 0.0319(11) 0.0338(11) 0.0243(11) -0.0008(9) 0.0022(8) 0.0019(9)
C4GA 0.057(5) 0.058(5) 0.060(5) 0.016(4) -0.006(4) -0.012(4)
C5GA 0.048(2) 0.043(2) 0.0388(18) 0.0000(16) 0.0192(15) 0.0000(16)
C1GB 0.0437(14) 0.0222(11) 0.0251(12) -0.0041(9) -0.0023(11) 0.0004(10)
N2GB 0.0317(10) 0.0298(10) 0.0233(10) -0.0017(8) 0.0034(8) 0.0030(8)
O2 0.0595(19) 0.0391(16) 0.0373(16) -0.0135(15) 0.0210(15) -0.0059(15)
C17 0.056(5) 0.047(5) 0.049(3) 0.001(3) 0.006(3) 0.005(4)
C18 0.040(3) 0.029(3) 0.028(3) -0.006(2) -0.017(2) 0.015(2)
C19 0.057(2) 0.045(2) 0.0269(14) 0.0001(14) 0.0165(15) 0.0057(17)

loop_
_atom_type_symbol
_atom_type_description
_atom_type_scat_dispersion_real
_atom_type_scat_dispersion_imag
_atom_type_scat_source
C C 0.0033 0.0016 'International Tables Vol C Tables 4.2.6.8 and 6.1.1.4'
H H 0.0000 0.0000 'International Tables Vol C Tables 4.2.6.8 and 6.1.1.4'
N N 0.0061 0.0033 'International Tables Vol C Tables 4.2.6.8 and 6.1.1.4'
O O 0.0106 0.0060 'International Tables Vol C Tables 4.2.6.8 and 6.1.1.4'

loop_
_geom_angle_atom_site_label_1
_geom_angle_atom_site_label_2
_geom_angle_atom_site_label_3
_geom_angle
_geom_angle_site_symmetry_1
C1 O1 H1 113.8(5) .
O1 C1 C8 106.62(8) .
O1 C1 C2 109.19(8) .
C8 C1 C2 112.40(8) .
O1 C1 C14 109.53(8) .
C8 C1 C14 105.77(8) .
C2 C1 C14 113.10(8) .
C7 C2 C3 118.00(10) .
C7 C2 C1 121.10(9) .
C3 C2 C1 120.74(9) .
C4 C3 C2 121.23(11) .
C4 C3 H3 119.4 .
C2 C3 H3 119.4 .
C5 C4 C3 120.03(11) .
C5 C4 H4 120.0 .
C3 C4 H4 120.0 .
C4 C5 C6 119.50(11) .
C4 C5 H5 120.2 .
C6 C5 H5 120.2 .
C5 C6 C7 120.49(11) .
C5 C6 H6 119.8 .
C7 C6 H6 119.8 .
C6 C7 C2 120.72(10) .
C6 C7 H7 119.6 .
C2 C7 H7 119.6 .
C13 C8 C9 118.57(10) .
C13 C8 C1 120.81(10) .
C9 C8 C1 120.55(9) .
C10 C9 C8 120.97(11) .
C10 C9 H9 119.5 .
C8 C9 H9 119.5 .
C9 C10 C11 119.82(12) .
C9 C10 H10 120.1 .
C11 C10 H10 120.1 .
C12 C11 C10 119.86(11) .
C12 C11 H11 120.1 .
C10 C11 H11 120.1 .
C11 C12 C13 120.16(11) .
C11 C12 H12 119.9 .
C13 C12 H12 119.9 .
C8 C13 C12 120.61(11) .
C8 C13 H13 119.7 .
C12 C13 H13 119.7 .
C16 C14 C15 117.72(9) .
C16 C14 C1 119.27(9) .
C15 C14 C1 122.80(9) .
C16 C15 C14 121.20(9) 5_656
C16 C15 H15 119.4 5_656
C14 C15 H15 119.4 .
C15 C16 C14 121.07(9) 5_656
C15 C16 H16 119.5 5_656
C14 C16 H16 119.5 .
O2 C1GA N3GA 119.7(3) .
O2 C1GA C2GA 118.7(4) .
N3GA C1GA C2GA 121.4(3) .
C1GA C2GA H2G1 109.5 .
C1GA C2GA H2G2 109.5 .
H2G1 C2GA H2G2 109.5 .
C1GA C2GA H2G3 109.5 .
H2G1 C2GA H2G3 109.5 .
H2G2 C2GA H2G3 109.5 .
C1GA N3GA C5GA 124.6(3) .
C1GA N3GA C18 122.5(3) .
C5GA N3GA C18 112.6(3) .
N3GA C5GA H5G1 109.5 .
N3GA C5GA H5G2 109.5 .
H5G1 C5GA H5G2 109.5 .
N3GA C5GA H5G3 109.5 .
H5G1 C5GA H5G3 109.5 .
H5G2 C5GA H5G3 109.5 .
O1G C1GB N2GB 120.9(3) .
O1G C1GB C4GA 119.5(4) .
N2GB C1GB C4GA 119.7(3) .
C1GB N2GB C17 123.3(4) .
C1GB N2GB C19 122.7(2) .
C17 N2GB C19 113.8(4) .
N3GA C18 H18A 109.5 .
N3GA C18 H18B 109.5 .
H18A C18 H18B 109.5 .
N3GA C18 H18C 109.5 .
H18A C18 H18C 109.5 .
H18B C18 H18C 109.5 .

loop_
_geom_bond_atom_site_label_1
_geom_bond_atom_site_label_2
_geom_bond_distance
_geom_bond_site_symmetry_2
O1 C1 1.4324(12) .
O1 H1 0.9820(2) .
C1 C8 1.5361(14) .
C1 C2 1.5370(15) .
C1 C14 1.5418(14) .
C2 C7 1.3954(15) .
C2 C3 1.3987(15) .
C3 C4 1.3904(16) .
C3 H3 0.9500 .
C4 C5 1.3846(18) .
C4 H4 0.9500 .
C5 C6 1.3870(17) .
C5 H5 0.9500 .
C6 C7 1.3920(16) .
C6 H6 0.9500 .
C7 H7 0.9500 .
C8 C13 1.3936(14) .
C8 C9 1.3935(15) .
C9 C10 1.3899(16) .
C9 H9 0.9500 .
C10 C11 1.3909(19) .
C10 H10 0.9500 .
C11 C12 1.382(2) .
C11 H11 0.9500 .
C12 C13 1.3947(17) .
C12 H12 0.9500 .
C13 H13 0.9500 .
C14 C16 1.3934(15) .
C14 C15 1.3958(14) .
C15 C16 1.3923(14) 5_656
C15 H15 0.9500 .
C16 C15 1.3923(14) 5_656
C16 H16 0.9500 .
O1G C1GB 1.2487(10) .
C1GA O2 1.2488(10) .
C1GA N3GA 1.3485(10) .
C1GA C2GA 1.4502(10) .
C2GA H2G1 0.9800 .
C2GA H2G2 0.9800 .
C2GA H2G3 0.9800 .
N3GA C5GA 1.4502(10) .
N3GA C18 1.4504(10) .
C4GA C1GB 1.4503(10) .
C4GA H4G1 0.9800 .
C4GA H4G2 0.9800 .
C4GA H4G3 0.9800 .
C5GA H5G1 0.9800 .
C5GA H5G2 0.9800 .
C5GA H5G3 0.9800 .
C1GB N2GB 1.3484(10) .
N2GB C17 1.4497(10) .
N2GB C19 1.4508(10) .
C17 H17A 0.9800 .
C17 H17B 0.9800 .
C17 H17C 0.9800 .
C18 H18A 0.9800 .
C18 H18B 0.9800 .
C18 H18C 0.9800 .
C19 H19A 0.9800 .
C19 H19B 0.9800 .
C19 H19C 0.9800 .

loop_
_geom_torsion_atom_site_label_1
_geom_torsion_atom_site_label_2
_geom_torsion_atom_site_label_3
_geom_torsion_atom_site_label_4
_geom_torsion
_geom_torsion_site_symmetry_4
O1 C1 C2 C7 89.80(12) .
C8 C1 C2 C7 -28.29(13) .
C14 C1 C2 C7 -147.98(10) .
O1 C1 C2 C3 -85.53(11) .
C8 C1 C2 C3 156.38(10) .
C14 C1 C2 C3 36.69(13) .
C7 C2 C3 C4 1.95(17) .
C1 C2 C3 C4 177.43(10) .
C2 C3 C4 C5 -1.04(18) .
C3 C4 C5 C6 -0.40(19) .
C4 C5 C6 C7 0.89(19) .
C5 C6 C7 C2 0.06(19) .
C3 C2 C7 C6 -1.45(17) .
C1 C2 C7 C6 -176.91(10) .
O1 C1 C8 C13 10.14(13) .
C2 C1 C8 C13 129.74(10) .
C14 C1 C8 C13 -106.39(10) .
O1 C1 C8 C9 -172.83(9) .
C2 C1 C8 C9 -53.23(13) .
C14 C1 C8 C9 70.63(12) .
C13 C8 C9 C10 -0.71(17) .
C1 C8 C9 C10 -177.81(11) .
C8 C9 C10 C11 0.73(19) .
C9 C10 C11 C12 -0.34(19) .
C10 C11 C12 C13 -0.05(19) .
C9 C8 C13 C12 0.32(16) .
C1 C8 C13 C12 177.40(10) .
C11 C12 C13 C8 0.06(18) .
O1 C1 C14 C16 -27.34(12) .
C8 C1 C14 C16 87.20(11) .
C2 C1 C14 C16 -149.37(9) .
O1 C1 C14 C15 157.97(9) .
C8 C1 C14 C15 -87.48(11) .
C2 C1 C14 C15 35.95(13) .
C16 C14 C15 C16 0.44(17) 5_656
C1 C14 C15 C16 175.20(9) 5_656
C15 C14 C16 C15 -0.44(17) 5_656
C1 C14 C16 C15 -175.39(9) 5_656
O2 C1GA N3GA C5GA -173.7(4) .
C2GA C1GA N3GA C5GA 9.6(6) .
O2 C1GA N3GA C18 -1.0(5) .
C2GA C1GA N3GA C18 -177.7(6) .
O1G C1GB N2GB C17 4.1(7) .
C4GA C1GB N2GB C17 -177.9(8) .
O1G C1GB N2GB C19 178.4(4) .
C4GA C1GB N2GB C19 -3.6(6) .
